data_4082943
loop_
_publ_author_name
'Karthikeyan, I.'
'Alamsetti, S. K.'
'Sekar, G.'

_publ_section_title
;
 Isolation and Characterization of a Trinuclear Cobalt Complex Containing
 Trigonal-Prismatic Cobalt in Secondary Alcohol Aerobic Oxidation
;
_journal_issue 7
_journal_name_full Organometallics
_journal_page_first 1665
_journal_paper_doi 10.1021/om500003d
_journal_volume 33
_journal_year 2014
_chemical_formula_sum 'C44 H55 Co3 N3 O17'
_chemical_formula_weight 1074.70
_chemical_name_systematic
; 
 ? 
;
_space_group_IT_number 2
_symmetry_cell_setting triclinic
_symmetry_space_group_name_Hall '-P 1'
_symmetry_space_group_name_H-M 'P -1'
_atom_sites_solution_hydrogens geom
_atom_sites_solution_primary direct
_atom_sites_solution_secondary difmap
_audit_creation_method SHELXL-97
_cell_angle_alpha 91.643(2)
_cell_angle_beta 108.545(2)
_cell_angle_gamma 118.316(2)
_cell_formula_units_Z 2
_cell_length_a 12.6137(7)
_cell_length_b 13.1611(7)
_cell_length_c 17.9352(10)
_cell_measurement_reflns_used 4323
_cell_measurement_temperature 173(2)
_cell_measurement_theta_max 25.2
_cell_measurement_theta_min 2.6
_cell_volume 2426.9(2)
_computing_cell_refinement 'APEX2/SAINT (Bruker, 2004)'
_computing_data_collection 'APEX2 (Bruker, 2004)'
_computing_data_reduction 'SAINT/XPREP (Bruker, 2004)'
_computing_molecular_graphics 'ORTEP3 (Farrugia, 1997) and Mercury (Bruno et al., 2002)'
_computing_publication_material 'SHELXL-97 (Sheldrick, 1997)'
_computing_structure_refinement 'SHELXL-97 (Sheldrick, 1997)'
_computing_structure_solution 'SIR92 (Altornare et al., 1993)'
_diffrn_ambient_temperature 173(2)
_diffrn_measured_fraction_theta_full 0.965
_diffrn_measured_fraction_theta_max 0.835
_diffrn_measurement_device_type 'Bruker axs kappa apex2 CCD Diffractometer'
_diffrn_measurement_method '\w and \f scan'
_diffrn_radiation_monochromator graphite
_diffrn_radiation_source 'fine-focus sealed tube'
_diffrn_radiation_type MoK\a
_diffrn_radiation_wavelength 0.71073
_diffrn_reflns_av_R_equivalents 0.0349
_diffrn_reflns_av_sigmaI/netI 0.0454
_diffrn_reflns_limit_h_max 16
_diffrn_reflns_limit_h_min -12
_diffrn_reflns_limit_k_max 16
_diffrn_reflns_limit_k_min -16
_diffrn_reflns_limit_l_max 23
_diffrn_reflns_limit_l_min -22
_diffrn_reflns_number 29310
_diffrn_reflns_theta_full 25.00
_diffrn_reflns_theta_max 28.36
_diffrn_reflns_theta_min 1.80
_diffrn_standards_decay_% 0
_exptl_absorpt_coefficient_mu 1.086
_exptl_absorpt_correction_T_max 0.932
_exptl_absorpt_correction_T_min 0.612
_exptl_absorpt_correction_type multi-scan
_exptl_absorpt_process_details 'SADABS (Bruker, 1999)'
_exptl_crystal_colour pink
_exptl_crystal_density_diffrn 1.471
_exptl_crystal_density_method 'not measured'
_exptl_crystal_description block
_exptl_crystal_F_000 1114
_exptl_crystal_size_max 0.42
_exptl_crystal_size_mid 0.38
_exptl_crystal_size_min 0.10
_refine_diff_density_max 2.412
_refine_diff_density_min -0.831
_refine_diff_density_rms 0.122
_refine_ls_extinction_method none
_refine_ls_goodness_of_fit_ref 1.044
_refine_ls_hydrogen_treatment mixed
_refine_ls_matrix_type full
_refine_ls_number_parameters 640
_refine_ls_number_reflns 10143
_refine_ls_number_restraints 0
_refine_ls_restrained_S_all 1.044
_refine_ls_R_factor_all 0.0802
_refine_ls_R_factor_gt 0.0567
_refine_ls_shift/su_max 0.001
_refine_ls_shift/su_mean 0.000
_refine_ls_structure_factor_coef Fsqd
_refine_ls_weighting_details 'calc w=1/[\s^2^(Fo^2^)+(0.0972P)^2^+6.7090P] where P=(Fo^2^+2Fc^2^)/3'
_refine_ls_weighting_scheme calc
_refine_ls_wR_factor_gt 0.1631
_refine_ls_wR_factor_ref 0.1837
_reflns_number_gt 7667
_reflns_number_total 10143
_reflns_threshold_expression >2sigma(I)
_cod_data_source_file om500003d_si_002.cif
_cod_data_source_block shelxl
_cod_depositor_comments 'Adding full bibliography for 4082943.cif.'
_cod_original_sg_symbol_H-M P-1
_cod_database_code 4082943

loop_
_symmetry_equiv_pos_as_xyz
'x, y, z'
'-x, -y, -z'

loop_
_atom_site_label
_atom_site_type_symbol
_atom_site_fract_x
_atom_site_fract_y
_atom_site_fract_z
_atom_site_U_iso_or_equiv
_atom_site_adp_type
_atom_site_occupancy
_atom_site_symmetry_multiplicity
_atom_site_calc_flag
_atom_site_refinement_flags
C1 C 0.9697(6) 0.5902(5) 0.2184(3) 0.0419(12) Uani 1 1 d .
H1 H 0.8924 0.5224 0.1826 0.050 Uiso 1 1 calc R
C2 C 1.0592(6) 0.6626(6) 0.1890(4) 0.0515(15) Uani 1 1 d .
H2 H 1.0428 0.6476 0.1332 0.062 Uiso 1 1 calc R
C3 C 1.1745(6) 0.7587(5) 0.2416(4) 0.0521(15) Uani 1 1 d .
H3 H 1.2396 0.8083 0.2225 0.063 Uiso 1 1 calc R
C4 C 1.1943(5) 0.7820(5) 0.3221(3) 0.0434(12) Uani 1 1 d .
H4 H 1.2722 0.8486 0.3585 0.052 Uiso 1 1 calc R
C5 C 1.0983(5) 0.7063(4) 0.3492(3) 0.0346(10) Uani 1 1 d .
C6 C 1.1123(4) 0.7197(4) 0.4350(3) 0.0319(10) Uani 1 1 d .
H6 H 1.1819 0.7035 0.4660 0.038 Uiso 1 1 calc R
C7 C 1.1482(5) 0.8411(5) 0.4736(3) 0.0416(12) Uani 1 1 d .
C8 C 1.0884(6) 0.9003(5) 0.4330(5) 0.0607(17) Uani 1 1 d .
H8 H 1.0293 0.8676 0.3785 0.073 Uiso 1 1 calc R
C9 C 1.1147(9) 1.0038(6) 0.4710(7) 0.086(3) Uani 1 1 d .
H9 H 1.0743 1.0437 0.4424 0.103 Uiso 1 1 calc R
C10 C 1.1963(12) 1.0526(7) 0.5481(9) 0.114(5) Uani 1 1 d .
H10 H 1.2115 1.1252 0.5734 0.136 Uiso 1 1 calc R
C11 C 1.2585(11) 0.9973(8) 0.5911(6) 0.108(4) Uani 1 1 d .
H11 H 1.3164 1.0314 0.6457 0.130 Uiso 1 1 calc R
C12 C 1.2342(7) 0.8900(6) 0.5522(4) 0.0661(19) Uani 1 1 d .
H12 H 1.2770 0.8514 0.5801 0.079 Uiso 1 1 calc R
C13 C 0.7269(5) 0.6111(5) 0.2750(3) 0.0363(11) Uani 1 1 d .
H13 H 0.7754 0.6357 0.2413 0.044 Uiso 1 1 calc R
C14 C 0.6321(5) 0.6387(5) 0.2662(3) 0.0407(12) Uani 1 1 d .
H14 H 0.6152 0.6812 0.2266 0.049 Uiso 1 1 calc R
C15 C 0.5616(5) 0.6044(5) 0.3150(3) 0.0420(12) Uani 1 1 d .
H15 H 0.4960 0.6233 0.3099 0.050 Uiso 1 1 calc R
C16 C 0.5882(5) 0.5421(4) 0.3713(3) 0.0367(11) Uani 1 1 d .
H16 H 0.5407 0.5171 0.4056 0.044 Uiso 1 1 calc R
C17 C 0.6841(4) 0.5166(4) 0.3775(3) 0.0282(9) Uani 1 1 d .
C18 C 0.7286(4) 0.4567(4) 0.4413(3) 0.0278(9) Uani 1 1 d .
H18 H 0.7811 0.5149 0.4941 0.033 Uiso 1 1 calc R
C19 C 0.6198(4) 0.3471(4) 0.4513(3) 0.0287(9) Uani 1 1 d .
C20 C 0.6146(5) 0.3379(5) 0.5268(3) 0.0400(11) Uani 1 1 d .
H20 H 0.6715 0.4039 0.5708 0.048 Uiso 1 1 calc R
C21 C 0.5251(6) 0.2309(5) 0.5379(4) 0.0492(14) Uani 1 1 d .
H21 H 0.5216 0.2236 0.5897 0.059 Uiso 1 1 calc R
C22 C 0.4434(5) 0.1375(5) 0.4747(4) 0.0487(14) Uani 1 1 d .
H22 H 0.3831 0.0649 0.4828 0.058 Uiso 1 1 calc R
C23 C 0.4458(5) 0.1457(5) 0.4000(4) 0.0496(14) Uani 1 1 d .
H23 H 0.3875 0.0792 0.3564 0.059 Uiso 1 1 calc R
C24 C 0.5344(5) 0.2521(5) 0.3873(3) 0.0404(12) Uani 1 1 d .
H24 H 0.5356 0.2588 0.3350 0.048 Uiso 1 1 calc R
C25 C 0.6733(5) 0.3249(5) 0.2097(3) 0.0361(11) Uani 1 1 d .
H25 H 0.6392 0.3758 0.1981 0.043 Uiso 1 1 calc R
C26 C 0.6044(5) 0.2125(5) 0.1629(3) 0.0393(11) Uani 1 1 d .
H26 H 0.5228 0.1852 0.1205 0.047 Uiso 1 1 calc R
C27 C 0.6561(5) 0.1415(5) 0.1788(3) 0.0461(13) Uani 1 1 d .
H27 H 0.6114 0.0646 0.1459 0.055 Uiso 1 1 calc R
C28 C 0.7719(5) 0.1797(5) 0.2418(3) 0.0409(12) Uani 1 1 d .
H28 H 0.8069 0.1294 0.2540 0.049 Uiso 1 1 calc R
C29 C 0.8371(4) 0.2945(4) 0.2876(3) 0.0315(10) Uani 1 1 d .
C30 C 0.9613(4) 0.3420(4) 0.3608(3) 0.0285(9) Uani 1 1 d .
H30 H 0.9420 0.3009 0.4049 0.034 Uiso 1 1 calc R
C31 C 1.0659(4) 0.3306(4) 0.3447(3) 0.0308(10) Uani 1 1 d .
C32 C 1.1077(5) 0.3751(5) 0.2843(3) 0.0435(12) Uani 1 1 d .
H32 H 1.0688 0.4126 0.2509 0.052 Uiso 1 1 calc R
C33 C 1.2061(5) 0.3656(6) 0.2720(4) 0.0530(15) Uani 1 1 d .
H33 H 1.2339 0.3953 0.2298 0.064 Uiso 1 1 calc R
C34 C 1.2630(5) 0.3126(5) 0.3214(4) 0.0516(15) Uani 1 1 d .
H34 H 1.3296 0.3047 0.3129 0.062 Uiso 1 1 calc R
C35 C 1.2249(5) 0.2717(5) 0.3822(4) 0.0517(15) Uani 1 1 d .
H35 H 1.2668 0.2375 0.4170 0.062 Uiso 1 1 calc R
C36 C 1.1261(5) 0.2790(5) 0.3943(3) 0.0422(12) Uani 1 1 d .
H36 H 1.0992 0.2488 0.4366 0.051 Uiso 1 1 calc R
C37 C 0.7241(4) 0.8591(4) 0.8569(3) 0.0299(10) Uani 1 1 d .
C38 C 0.7286(6) 0.9724(5) 0.8412(4) 0.0501(14) Uani 1 1 d .
H38A H 0.6553 0.9553 0.7919 0.075 Uiso 1 1 calc R
H38B H 0.8104 1.0257 0.8350 0.075 Uiso 1 1 calc R
H38C H 0.7230 1.0100 0.8867 0.075 Uiso 1 1 calc R
C39 C 0.9306(4) 0.9010(4) 1.1505(3) 0.0274(9) Uani 1 1 d .
C40 C 1.0108(6) 1.0239(5) 1.2026(3) 0.0470(13) Uani 1 1 d .
H40A H 0.9605 1.0364 1.2299 0.070 Uiso 1 1 calc R
H40B H 1.0338 1.0820 1.1690 0.070 Uiso 1 1 calc R
H40C H 1.0903 1.0332 1.2429 0.070 Uiso 1 1 calc R
C41 C 1.0342(4) 0.7922(4) 0.9649(3) 0.0298(9) Uani 1 1 d .
C42 C 1.1153(6) 0.7477(5) 0.9453(5) 0.0632(19) Uani 1 1 d .
H42A H 1.1833 0.7567 0.9952 0.095 Uiso 1 1 calc R
H42B H 1.1555 0.7936 0.9099 0.095 Uiso 1 1 calc R
H42C H 1.0595 0.6641 0.9181 0.095 Uiso 1 1 calc R
C43 C 0.5077(4) 0.6491(4) 0.9775(3) 0.0292(9) Uani 1 1 d .
C44 C 0.4294(5) 0.6673(6) 1.0182(4) 0.0524(15) Uani 1 1 d .
H44A H 0.3410 0.5985 0.9979 0.079 Uiso 1 1 calc R
H44B H 0.4260 0.7383 1.0069 0.079 Uiso 1 1 calc R
H44C H 0.4700 0.6768 1.0764 0.079 Uiso 1 1 calc R
N1 N 0.9871(4) 0.6113(4) 0.2969(2) 0.0310(8) Uani 1 1 d .
N2 N 0.7531(4) 0.5513(3) 0.3289(2) 0.0291(8) Uani 1 1 d .
N3 N 0.7873(4) 0.3649(3) 0.2713(2) 0.0303(8) Uani 1 1 d .
O1 O 0.9939(3) 0.6360(3) 0.44260(18) 0.0269(6) Uani 1 1 d .
O2 O 0.8093(3) 0.4223(3) 0.42112(17) 0.0262(6) Uani 1 1 d .
O3 O 1.0077(2) 0.4609(2) 0.3846(2) 0.0285(7) Uani 1 1 d .
O4 O 0.8143(3) 0.8668(2) 0.92099(17) 0.0243(6) Uani 1 1 d .
O5 O 0.9245(3) 0.8873(2) 1.07811(16) 0.0224(6) Uani 1 1 d .
O6 O 1.0751(3) 0.9012(3) 0.97277(19) 0.0286(7) Uani 1 1 d .
O7 O 0.9319(3) 0.7170(3) 0.9722(2) 0.0302(7) Uani 1 1 d .
O8 O 0.6236(3) 0.7347(3) 0.99420(18) 0.0284(6) Uani 1 1 d .
H8A H 0.6258 0.7991 1.0009 0.043 Uiso 1 1 calc R
O9 O 0.6504(3) 0.5918(3) 0.8810(2) 0.0323(7) Uani 1 1 d .
O10 O 0.7698(3) 0.6255(3) 1.0692(2) 0.0315(7) Uani 1 1 d .
O11 O 0.6359(3) 0.7642(3) 0.81036(19) 0.0399(8) Uani 1 1 d .
O12 O 0.8726(4) 0.8186(3) 1.18049(19) 0.0438(9) Uani 1 1 d .
O13 O 0.4584(3) 0.5537(3) 0.93024(19) 0.0322(7) Uani 1 1 d .
O14 O 0.2887(11) 0.5855(8) 0.1638(6) 0.071(3) Uani 0.50 1 d P
O15 O 0.6969(5) 0.9010(5) 0.2011(3) 0.0738(13) Uani 1 1 d .
O16 O 0.4404(13) 0.8216(11) 0.1959(12) 0.151(8) Uani 0.50 1 d P
O17 O 0.6882(3) 0.9582(3) 0.0465(2) 0.0429(9) Uani 1 1 d .
O18 O 0.4398(7) 0.9305(7) 0.0319(5) 0.0499(19) Uani 0.50 1 d P
O19 O 0.1043(9) 0.5076(8) 0.0167(5) 0.063(2) Uiso 0.50 1 d P
Co1 Co 0.88552(5) 0.50935(5) 0.35243(3) 0.02523(16) Uani 1 1 d .
Co2 Co 1.0000 0.5000 0.5000 0.02037(18) Uani 1 2 d S
Co3 Co 1.0000 1.0000 1.0000 0.01900(18) Uani 1 2 d S
Co4 Co 0.78410(5) 0.73207(4) 0.98512(3) 0.02005(15) Uani 1 1 d .
H9A H 0.574(6) 0.559(6) 0.891(4) 0.054(17) Uiso 1 1 d .
H9B H 0.647(7) 0.640(6) 0.843(4) 0.064(19) Uiso 1 1 d .
H10A H 0.803(7) 0.675(6) 1.109(4) 0.06(2) Uiso 1 1 d .
H10B H 0.697(6) 0.569(6) 1.067(3) 0.043(16) Uiso 1 1 d .

loop_
_atom_site_aniso_label
_atom_site_aniso_U_11
_atom_site_aniso_U_22
_atom_site_aniso_U_33
_atom_site_aniso_U_23
_atom_site_aniso_U_13
_atom_site_aniso_U_12
C1 0.054(3) 0.049(3) 0.030(2) 0.019(2) 0.023(2) 0.027(3)
C2 0.071(4) 0.068(4) 0.046(3) 0.035(3) 0.042(3) 0.044(4)
C3 0.063(4) 0.054(4) 0.069(4) 0.042(3) 0.051(3) 0.034(3)
C4 0.042(3) 0.041(3) 0.057(3) 0.029(2) 0.034(3) 0.018(3)
C5 0.035(2) 0.033(3) 0.043(3) 0.022(2) 0.022(2) 0.017(2)
C6 0.025(2) 0.032(2) 0.042(3) 0.017(2) 0.0200(19) 0.012(2)
C7 0.035(3) 0.032(3) 0.056(3) 0.015(2) 0.032(2) 0.007(2)
C8 0.049(3) 0.035(3) 0.112(6) 0.025(3) 0.051(4) 0.019(3)
C9 0.081(5) 0.037(4) 0.177(10) 0.029(5) 0.095(6) 0.030(4)
C10 0.126(9) 0.034(4) 0.196(12) -0.002(6) 0.138(9) 0.006(5)
C11 0.117(8) 0.057(5) 0.097(7) -0.014(5) 0.083(6) -0.020(5)
C12 0.064(4) 0.044(3) 0.053(4) 0.009(3) 0.034(3) -0.007(3)
C13 0.039(3) 0.043(3) 0.032(2) 0.016(2) 0.013(2) 0.024(2)
C14 0.039(3) 0.036(3) 0.045(3) 0.015(2) 0.007(2) 0.023(2)
C15 0.031(2) 0.042(3) 0.055(3) 0.010(2) 0.009(2) 0.024(2)
C16 0.028(2) 0.033(3) 0.047(3) 0.009(2) 0.016(2) 0.012(2)
C17 0.026(2) 0.023(2) 0.029(2) 0.0062(17) 0.0065(17) 0.0103(18)
C18 0.0207(19) 0.028(2) 0.034(2) 0.0111(18) 0.0114(17) 0.0105(18)
C19 0.0202(19) 0.033(2) 0.036(2) 0.0127(19) 0.0136(17) 0.0134(19)
C20 0.035(3) 0.047(3) 0.041(3) 0.013(2) 0.023(2) 0.017(2)
C21 0.051(3) 0.056(4) 0.055(3) 0.029(3) 0.037(3) 0.026(3)
C22 0.036(3) 0.043(3) 0.074(4) 0.028(3) 0.035(3) 0.015(3)
C23 0.036(3) 0.039(3) 0.054(3) 0.005(2) 0.015(2) 0.005(2)
C24 0.029(2) 0.039(3) 0.040(3) 0.010(2) 0.014(2) 0.007(2)
C25 0.033(2) 0.048(3) 0.033(2) 0.011(2) 0.012(2) 0.024(2)
C26 0.027(2) 0.043(3) 0.038(3) 0.003(2) 0.006(2) 0.015(2)
C27 0.036(3) 0.038(3) 0.053(3) -0.001(2) 0.009(2) 0.015(2)
C28 0.035(3) 0.037(3) 0.051(3) 0.007(2) 0.015(2) 0.020(2)
C29 0.025(2) 0.036(3) 0.037(2) 0.0102(19) 0.0184(19) 0.014(2)
C30 0.026(2) 0.033(2) 0.031(2) 0.0152(18) 0.0146(18) 0.016(2)
C31 0.025(2) 0.038(3) 0.030(2) 0.0023(19) 0.0080(17) 0.018(2)
C32 0.041(3) 0.057(3) 0.041(3) 0.014(2) 0.019(2) 0.030(3)
C33 0.041(3) 0.063(4) 0.054(3) 0.006(3) 0.030(3) 0.018(3)
C34 0.024(2) 0.049(3) 0.071(4) -0.013(3) 0.009(3) 0.017(2)
C35 0.038(3) 0.050(3) 0.059(4) 0.002(3) 0.000(3) 0.029(3)
C36 0.038(3) 0.047(3) 0.039(3) 0.008(2) 0.011(2) 0.022(3)
C37 0.026(2) 0.031(2) 0.029(2) 0.0145(18) 0.0125(18) 0.010(2)
C38 0.042(3) 0.042(3) 0.054(3) 0.023(3) 0.005(2) 0.019(3)
C39 0.022(2) 0.026(2) 0.026(2) 0.0049(17) 0.0098(17) 0.0058(18)
C40 0.057(3) 0.032(3) 0.036(3) 0.001(2) 0.024(2) 0.008(3)
C41 0.029(2) 0.026(2) 0.047(3) 0.0149(19) 0.024(2) 0.017(2)
C42 0.059(4) 0.040(3) 0.125(6) 0.030(3) 0.066(4) 0.030(3)
C43 0.0199(19) 0.032(2) 0.033(2) 0.0155(19) 0.0119(17) 0.0090(19)
C44 0.036(3) 0.051(3) 0.069(4) 0.012(3) 0.035(3) 0.012(3)
N1 0.035(2) 0.037(2) 0.033(2) 0.0194(17) 0.0193(17) 0.0222(19)
N2 0.0268(18) 0.031(2) 0.0308(19) 0.0076(15) 0.0098(15) 0.0159(17)
N3 0.0294(19) 0.035(2) 0.0275(19) 0.0109(16) 0.0103(15) 0.0170(18)
O1 0.0214(14) 0.0254(15) 0.0319(16) 0.0128(12) 0.0135(12) 0.0079(13)
O2 0.0211(14) 0.0296(16) 0.0321(16) 0.0154(12) 0.0139(12) 0.0132(13)
O3 0.0087(12) 0.0119(13) 0.074(2) 0.0167(13) 0.0201(13) 0.0087(11)
O4 0.0199(13) 0.0213(14) 0.0261(15) 0.0104(11) 0.0093(11) 0.0058(12)
O5 0.0197(13) 0.0178(14) 0.0238(14) 0.0067(11) 0.0105(11) 0.0037(12)
O6 0.0264(15) 0.0195(15) 0.0461(18) 0.0118(13) 0.0225(14) 0.0104(13)
O7 0.0276(15) 0.0176(15) 0.0503(19) 0.0119(13) 0.0234(14) 0.0095(13)
O8 0.0191(14) 0.0202(15) 0.0402(17) 0.0050(12) 0.0136(12) 0.0044(12)
O9 0.0261(16) 0.0239(16) 0.0342(18) 0.0005(13) 0.0120(14) 0.0033(14)
O10 0.0241(16) 0.0232(17) 0.0364(19) 0.0140(15) 0.0121(14) 0.0033(14)
O11 0.0340(18) 0.042(2) 0.0268(16) 0.0055(14) 0.0039(14) 0.0115(16)
O12 0.046(2) 0.0322(18) 0.0292(17) 0.0097(14) 0.0176(15) 0.0006(16)
O13 0.0215(14) 0.0245(16) 0.0364(17) 0.0073(13) 0.0104(13) 0.0014(13)
O14 0.106(8) 0.049(5) 0.114(8) 0.042(5) 0.088(7) 0.051(6)
O15 0.083(3) 0.067(3) 0.084(3) 0.021(3) 0.048(3) 0.036(3)
O16 0.114(10) 0.066(8) 0.33(2) 0.004(10) 0.167(14) 0.038(7)
O17 0.0390(19) 0.0347(19) 0.071(2) 0.0175(17) 0.0359(18) 0.0207(17)
O18 0.042(4) 0.053(5) 0.050(4) 0.011(4) 0.015(3) 0.021(4)
Co1 0.0218(3) 0.0286(3) 0.0292(3) 0.0132(2) 0.0127(2) 0.0135(3)
Co2 0.0164(3) 0.0242(4) 0.0226(4) 0.0119(3) 0.0097(3) 0.0100(3)
Co3 0.0158(3) 0.0140(4) 0.0266(4) 0.0076(3) 0.0114(3) 0.0048(3)
Co4 0.0158(3) 0.0146(3) 0.0254(3) 0.0065(2) 0.0097(2) 0.0033(2)

loop_
_atom_type_symbol
_atom_type_description
_atom_type_scat_dispersion_real
_atom_type_scat_dispersion_imag
_atom_type_scat_source
C C 0.0033 0.0016 'International Tables Vol C Tables 4.2.6.8 and 6.1.1.4'
H H 0.0000 0.0000 'International Tables Vol C Tables 4.2.6.8 and 6.1.1.4'
N N 0.0061 0.0033 'International Tables Vol C Tables 4.2.6.8 and 6.1.1.4'
O O 0.0106 0.0060 'International Tables Vol C Tables 4.2.6.8 and 6.1.1.4'
Co Co 0.3494 0.9721 'International Tables Vol C Tables 4.2.6.8 and 6.1.1.4'

loop_
_geom_angle_atom_site_label_1
_geom_angle_atom_site_label_2
_geom_angle_atom_site_label_3
_geom_angle
_geom_angle_site_symmetry_1
_geom_angle_site_symmetry_3
N1 C1 C2 122.2(5) . .
N1 C1 H1 118.9 . .
C2 C1 H1 118.9 . .
C1 C2 C3 119.1(5) . .
C1 C2 H2 120.5 . .
C3 C2 H2 120.5 . .
C4 C3 C2 119.6(5) . .
C4 C3 H3 120.2 . .
C2 C3 H3 120.2 . .
C3 C4 C5 119.2(5) . .
C3 C4 H4 120.4 . .
C5 C4 H4 120.4 . .
N1 C5 C4 120.2(5) . .
N1 C5 C6 116.1(4) . .
C4 C5 C6 123.6(5) . .
O1 C6 C5 110.4(4) . .
O1 C6 C7 107.5(4) . .
C5 C6 C7 114.2(4) . .
O1 C6 H6 108.2 . .
C5 C6 H6 108.2 . .
C7 C6 H6 108.2 . .
C12 C7 C8 119.4(6) . .
C12 C7 C6 119.3(6) . .
C8 C7 C6 121.2(5) . .
C9 C8 C7 119.8(8) . .
C9 C8 H8 120.1 . .
C7 C8 H8 120.1 . .
C10 C9 C8 122.1(9) . .
C10 C9 H9 118.9 . .
C8 C9 H9 118.9 . .
C9 C10 C11 120.2(8) . .
C9 C10 H10 119.9 . .
C11 C10 H10 119.9 . .
C10 C11 C12 118.7(9) . .
C10 C11 H11 120.7 . .
C12 C11 H11 120.7 . .
C7 C12 C11 119.7(9) . .
C7 C12 H12 120.1 . .
C11 C12 H12 120.1 . .
N2 C13 C14 122.1(5) . .
N2 C13 H13 118.9 . .
C14 C13 H13 118.9 . .
C13 C14 C15 119.7(4) . .
C13 C14 H14 120.1 . .
C15 C14 H14 120.1 . .
C14 C15 C16 118.6(4) . .
C14 C15 H15 120.7 . .
C16 C15 H15 120.7 . .
C17 C16 C15 119.3(5) . .
C17 C16 H16 120.4 . .
C15 C16 H16 120.4 . .
N2 C17 C16 121.4(4) . .
N2 C17 C18 114.6(4) . .
C16 C17 C18 123.9(4) . .
O2 C18 C19 107.1(3) . .
O2 C18 C17 109.3(3) . .
C19 C18 C17 114.7(3) . .
O2 C18 H18 108.5 . .
C19 C18 H18 108.5 . .
C17 C18 H18 108.5 . .
C24 C19 C20 119.9(4) . .
C24 C19 C18 120.1(4) . .
C20 C19 C18 119.7(4) . .
C19 C20 C21 119.6(5) . .
C19 C20 H20 120.2 . .
C21 C20 H20 120.2 . .
C22 C21 C20 119.9(5) . .
C22 C21 H21 120.1 . .
C20 C21 H21 120.1 . .
C21 C22 C23 121.3(5) . .
C21 C22 H22 119.3 . .
C23 C22 H22 119.3 . .
C22 C23 C24 119.9(5) . .
C22 C23 H23 120.1 . .
C24 C23 H23 120.1 . .
C19 C24 C23 119.5(5) . .
C19 C24 H24 120.3 . .
C23 C24 H24 120.3 . .
N3 C25 C26 122.1(5) . .
N3 C25 H25 119.0 . .
C26 C25 H25 119.0 . .
C27 C26 C25 118.4(5) . .
C27 C26 H26 120.8 . .
C25 C26 H26 120.8 . .
C26 C27 C28 120.8(5) . .
C26 C27 H27 119.6 . .
C28 C27 H27 119.6 . .
C27 C28 C29 118.2(5) . .
C27 C28 H28 120.9 . .
C29 C28 H28 120.9 . .
N3 C29 C28 121.0(4) . .
N3 C29 C30 116.9(4) . .
C28 C29 C30 122.0(4) . .
O3 C30 C31 107.8(3) . .
O3 C30 C29 106.6(3) . .
C31 C30 C29 113.8(4) . .
O3 C30 H30 109.5 . .
C31 C30 H30 109.5 . .
C29 C30 H30 109.5 . .
C32 C31 C36 119.0(4) . .
C32 C31 C30 121.7(4) . .
C36 C31 C30 119.2(4) . .
C31 C32 C33 120.5(5) . .
C31 C32 H32 119.8 . .
C33 C32 H32 119.8 . .
C34 C33 C32 119.3(5) . .
C34 C33 H33 120.3 . .
C32 C33 H33 120.3 . .
C35 C34 C33 120.4(5) . .
C35 C34 H34 119.8 . .
C33 C34 H34 119.8 . .
C34 C35 C36 120.8(5) . .
C34 C35 H35 119.6 . .
C36 C35 H35 119.6 . .
C35 C36 C31 119.9(5) . .
C35 C36 H36 120.0 . .
C31 C36 H36 120.0 . .
O11 C37 O4 123.1(4) . .
O11 C37 C38 120.0(4) . .
O4 C37 C38 116.9(4) . .
C37 C38 H38A 109.5 . .
C37 C38 H38B 109.5 . .
H38A C38 H38B 109.5 . .
C37 C38 H38C 109.5 . .
H38A C38 H38C 109.5 . .
H38B C38 H38C 109.5 . .
O12 C39 O5 123.6(4) . .
O12 C39 C40 117.5(4) . .
O5 C39 C40 118.9(4) . .
C39 C40 H40A 109.5 . .
C39 C40 H40B 109.5 . .
H40A C40 H40B 109.5 . .
C39 C40 H40C 109.5 . .
H40A C40 H40C 109.5 . .
H40B C40 H40C 109.5 . .
O7 C41 O6 125.4(4) . .
O7 C41 C42 117.0(4) . .
O6 C41 C42 117.7(4) . .
C41 C42 H42A 109.5 . .
C41 C42 H42B 109.5 . .
H42A C42 H42B 109.5 . .
C41 C42 H42C 109.5 . .
H42A C42 H42C 109.5 . .
H42B C42 H42C 109.5 . .
O13 C43 O8 123.7(4) . .
O13 C43 C44 119.4(4) . .
O8 C43 C44 116.9(4) . .
C43 C44 H44A 109.5 . .
C43 C44 H44B 109.5 . .
H44A C44 H44B 109.5 . .
C43 C44 H44C 109.5 . .
H44A C44 H44C 109.5 . .
H44B C44 H44C 109.5 . .
C1 N1 C5 119.6(4) . .
C1 N1 Co1 128.2(4) . .
C5 N1 Co1 111.4(3) . .
C13 N2 C17 118.9(4) . .
C13 N2 Co1 128.0(3) . .
C17 N2 Co1 113.1(3) . .
C29 N3 C25 119.5(4) . .
C29 N3 Co1 111.9(3) . .
C25 N3 Co1 128.2(3) . .
C6 O1 Co1 112.1(3) . .
C6 O1 Co2 115.5(3) . .
Co1 O1 Co2 81.82(11) . .
C18 O2 Co1 113.3(2) . .
C18 O2 Co2 117.2(3) . .
Co1 O2 Co2 83.08(11) . .
C30 O3 Co1 116.5(2) . .
C30 O3 Co2 111.4(2) . .
Co1 O3 Co2 80.66(11) . .
C37 O4 Co4 122.7(3) . .
C37 O4 Co3 136.7(3) . .
Co4 O4 Co3 99.88(11) . .
C39 O5 Co4 125.4(3) . .
C39 O5 Co3 136.9(3) . .
Co4 O5 Co3 96.27(11) . .
C41 O6 Co3 131.2(3) . .
C41 O7 Co4 130.6(3) . .
C43 O8 Co4 129.4(3) . .
C43 O8 H8A 109.5 . .
Co4 O8 H8A 120.0 . .
Co4 O9 H9A 102(4) . .
Co4 O9 H9B 97(4) . .
H9A O9 H9B 110(5) . .
Co4 O10 H10A 99(5) . .
Co4 O10 H10B 122(4) . .
H10A O10 H10B 110(6) . .
O3 Co1 O1 87.84(13) . .
O3 Co1 O2 88.04(13) . .
O1 Co1 O2 86.37(13) . .
O3 Co1 N1 87.38(14) . .
O1 Co1 N1 85.95(15) . .
O2 Co1 N1 171.20(15) . .
O3 Co1 N2 173.37(15) . .
O1 Co1 N2 90.75(15) . .
O2 Co1 N2 85.40(14) . .
N1 Co1 N2 98.99(16) . .
O3 Co1 N3 83.28(15) . .
O1 Co1 N3 169.88(14) . .
O2 Co1 N3 88.47(15) . .
N1 Co1 N3 98.45(17) . .
N2 Co1 N3 97.52(16) . .
O3 Co1 Co2 54.51(11) . .
O1 Co1 Co2 52.88(9) . .
O2 Co1 Co2 51.39(9) . .
N1 Co1 Co2 120.05(12) . .
N2 Co1 Co2 119.88(11) . .
N3 Co1 Co2 117.39(11) . .
O2 Co2 O2 180.00(17) . 2_766
O2 Co2 O1 76.25(11) . .
O2 Co2 O1 103.75(11) 2_766 .
O2 Co2 O1 103.75(11) . 2_766
O2 Co2 O1 76.25(11) 2_766 2_766
O1 Co2 O1 179.999(1) . 2_766
O2 Co2 O3 76.25(11) . .
O2 Co2 O3 103.75(11) 2_766 .
O1 Co2 O3 75.08(11) . .
O1 Co2 O3 104.92(11) 2_766 .
O2 Co2 O3 103.75(11) . 2_766
O2 Co2 O3 76.25(11) 2_766 2_766
O1 Co2 O3 104.92(11) . 2_766
O1 Co2 O3 75.08(11) 2_766 2_766
O3 Co2 O3 179.999(1) . 2_766
O2 Co2 Co1 45.52(8) . .
O2 Co2 Co1 134.48(8) 2_766 .
O1 Co2 Co1 45.31(8) . .
O1 Co2 Co1 134.69(8) 2_766 .
O3 Co2 Co1 44.83(7) . .
O3 Co2 Co1 135.17(7) 2_766 .
O2 Co2 Co1 134.48(8) . 2_766
O2 Co2 Co1 45.52(8) 2_766 2_766
O1 Co2 Co1 134.69(8) . 2_766
O1 Co2 Co1 45.31(8) 2_766 2_766
O3 Co2 Co1 135.17(7) . 2_766
O3 Co2 Co1 44.83(7) 2_766 2_766
Co1 Co2 Co1 180.00(3) . 2_766
O6 Co3 O6 180.000(2) 2_777 .
O6 Co3 O4 91.05(12) 2_777 .
O6 Co3 O4 88.95(12) . .
O6 Co3 O4 88.95(12) 2_777 2_777
O6 Co3 O4 91.05(12) . 2_777
O4 Co3 O4 180.00(15) . 2_777
O6 Co3 O5 88.48(11) 2_777 .
O6 Co3 O5 91.52(11) . .
O4 Co3 O5 76.93(10) . .
O4 Co3 O5 103.07(10) 2_777 .
O6 Co3 O5 91.52(11) 2_777 2_777
O6 Co3 O5 88.48(11) . 2_777
O4 Co3 O5 103.07(10) . 2_777
O4 Co3 O5 76.93(11) 2_777 2_777
O5 Co3 O5 180.000(2) . 2_777
O7 Co4 O10 91.26(13) . .
O7 Co4 O4 92.57(12) . .
O10 Co4 O4 168.25(14) . .
O7 Co4 O8 175.89(12) . .
O10 Co4 O8 87.32(13) . .
O4 Co4 O8 89.57(12) . .
O7 Co4 O9 88.83(13) . .
O10 Co4 O9 96.42(15) . .
O4 Co4 O9 94.76(13) . .
O8 Co4 O9 87.49(13) . .
O7 Co4 O5 89.56(12) . .
O10 Co4 O5 91.18(13) . .
O4 Co4 O5 77.75(11) . .
O8 Co4 O5 94.33(11) . .
O9 Co4 O5 172.26(12) . .

loop_
_geom_bond_atom_site_label_1
_geom_bond_atom_site_label_2
_geom_bond_distance
_geom_bond_site_symmetry_2
C1 N1 1.354(6) .
C1 C2 1.358(7) .
C1 H1 0.9500 .
C2 C3 1.385(9) .
C2 H2 0.9500 .
C3 C4 1.383(8) .
C3 H3 0.9500 .
C4 C5 1.397(6) .
C4 H4 0.9500 .
C5 N1 1.357(6) .
C5 C6 1.488(7) .
C6 O1 1.429(5) .
C6 C7 1.512(7) .
C6 H6 1.0000 .
C7 C12 1.375(9) .
C7 C8 1.396(9) .
C8 C9 1.344(10) .
C8 H8 0.9500 .
C9 C10 1.342(15) .
C9 H9 0.9500 .
C10 C11 1.389(16) .
C10 H10 0.9500 .
C11 C12 1.404(12) .
C11 H11 0.9500 .
C12 H12 0.9500 .
C13 N2 1.323(6) .
C13 C14 1.371(7) .
C13 H13 0.9500 .
C14 C15 1.377(8) .
C14 H14 0.9500 .
C15 C16 1.378(7) .
C15 H15 0.9500 .
C16 C17 1.376(7) .
C16 H16 0.9500 .
C17 N2 1.360(6) .
C17 C18 1.519(6) .
C18 O2 1.427(5) .
C18 C19 1.513(6) .
C18 H18 1.0000 .
C19 C24 1.376(7) .
C19 C20 1.382(6) .
C20 C21 1.395(8) .
C20 H20 0.9500 .
C21 C22 1.354(9) .
C21 H21 0.9500 .
C22 C23 1.354(8) .
C22 H22 0.9500 .
C23 C24 1.400(7) .
C23 H23 0.9500 .
C24 H24 0.9500 .
C25 N3 1.343(6) .
C25 C26 1.375(7) .
C25 H25 0.9500 .
C26 C27 1.363(8) .
C26 H26 0.9500 .
C27 C28 1.373(7) .
C27 H27 0.9500 .
C28 C29 1.398(7) .
C28 H28 0.9500 .
C29 N3 1.338(6) .
C29 C30 1.512(6) .
C30 O3 1.382(5) .
C30 C31 1.507(6) .
C30 H30 1.0000 .
C31 C32 1.379(7) .
C31 C36 1.386(7) .
C32 C33 1.388(7) .
C32 H32 0.9500 .
C33 C34 1.376(9) .
C33 H33 0.9500 .
C34 C35 1.354(9) .
C34 H34 0.9500 .
C35 C36 1.376(8) .
C35 H35 0.9500 .
C36 H36 0.9500 .
C37 O11 1.235(6) .
C37 O4 1.294(5) .
C37 C38 1.504(7) .
C38 H38A 0.9800 .
C38 H38B 0.9800 .
C38 H38C 0.9800 .
C39 O12 1.238(5) .
C39 O5 1.278(5) .
C39 C40 1.507(7) .
C40 H40A 0.9800 .
C40 H40B 0.9800 .
C40 H40C 0.9800 .
C41 O7 1.251(5) .
C41 O6 1.259(5) .
C41 C42 1.516(7) .
C42 H42A 0.9800 .
C42 H42B 0.9800 .
C42 H42C 0.9800 .
C43 O13 1.243(6) .
C43 O8 1.279(5) .
C43 C44 1.496(7) .
C44 H44A 0.9800 .
C44 H44B 0.9800 .
C44 H44C 0.9800 .
N1 Co1 1.921(4) .
N2 Co1 1.927(4) .
N3 Co1 1.931(4) .
O1 Co1 1.881(3) .
O1 Co2 2.110(3) .
O2 Co1 1.883(3) .
O2 Co2 2.062(3) .
O3 Co1 1.871(2) .
O3 Co2 2.162(3) .
O4 Co4 2.090(3) .
O4 Co3 2.102(3) .
O5 Co4 2.142(3) .
O5 Co3 2.167(3) .
O6 Co3 2.062(3) .
O7 Co4 2.047(3) .
O8 Co4 2.097(3) .
O8 H8A 0.8400 .
O9 Co4 2.141(3) .
O9 H9A 0.94(7) .
O9 H9B 0.95(7) .
O10 Co4 2.080(3) .
O10 H10A 0.79(7) .
O10 H10B 0.85(7) .
Co1 Co2 2.6195(6) .
Co2 O2 2.062(3) 2_766
Co2 O1 2.110(3) 2_766
Co2 O3 2.162(3) 2_766
Co2 Co1 2.6195(6) 2_766
Co3 O6 2.062(3) 2_777
Co3 O4 2.102(3) 2_777
Co3 O5 2.167(3) 2_777

loop_
_geom_hbond_atom_site_label_D
_geom_hbond_atom_site_label_H
_geom_hbond_atom_site_label_A
_geom_hbond_distance_DH
_geom_hbond_distance_HA
_geom_hbond_distance_DA
_geom_hbond_angle_DHA
_geom_hbond_site_symmetry_A
O8 H8A O17 0.84 1.90 2.698(5) 159.0 1_556
O9 H9A O13 0.94(7) 1.78(7) 2.670(5) 158(6) .
O9 H9B O11 0.95(7) 1.81(7) 2.683(5) 152(6) .
O10 H10A O12 0.79(7) 1.89(7) 2.657(5) 163(7) .
O10 H10B O13 0.85(7) 1.88(7) 2.726(4) 176(5) 2_667

loop_
_geom_torsion_atom_site_label_1
_geom_torsion_atom_site_label_2
_geom_torsion_atom_site_label_3
_geom_torsion_atom_site_label_4
_geom_torsion
_geom_torsion_site_symmetry_4
N1 C1 C2 C3 2.7(9) .
C1 C2 C3 C4 -2.6(9) .
C2 C3 C4 C5 1.4(8) .
C3 C4 C5 N1 -0.1(7) .
C3 C4 C5 C6 177.0(5) .
N1 C5 C6 O1 -8.1(6) .
C4 C5 C6 O1 174.7(4) .
N1 C5 C6 C7 -129.4(4) .
C4 C5 C6 C7 53.4(6) .
O1 C6 C7 C12 95.6(5) .
C5 C6 C7 C12 -141.5(5) .
O1 C6 C7 C8 -79.6(5) .
C5 C6 C7 C8 43.3(6) .
C12 C7 C8 C9 -0.4(8) .
C6 C7 C8 C9 174.8(5) .
C7 C8 C9 C10 -0.9(10) .
C8 C9 C10 C11 1.1(12) .
C9 C10 C11 C12 -0.1(12) .
C8 C7 C12 C11 1.4(8) .
C6 C7 C12 C11 -173.9(5) .
C10 C11 C12 C7 -1.2(10) .
N2 C13 C14 C15 0.5(8) .
C13 C14 C15 C16 -0.4(8) .
C14 C15 C16 C17 0.3(8) .
C15 C16 C17 N2 -0.1(7) .
C15 C16 C17 C18 175.2(4) .
N2 C17 C18 O2 -15.9(5) .
C16 C17 C18 O2 168.5(4) .
N2 C17 C18 C19 -136.2(4) .
C16 C17 C18 C19 48.2(6) .
O2 C18 C19 C24 -61.8(5) .
C17 C18 C19 C24 59.7(6) .
O2 C18 C19 C20 111.4(5) .
C17 C18 C19 C20 -127.1(5) .
C24 C19 C20 C21 1.9(7) .
C18 C19 C20 C21 -171.4(5) .
C19 C20 C21 C22 -0.6(8) .
C20 C21 C22 C23 -0.4(9) .
C21 C22 C23 C24 0.2(9) .
C20 C19 C24 C23 -2.1(8) .
C18 C19 C24 C23 171.2(5) .
C22 C23 C24 C19 1.1(8) .
N3 C25 C26 C27 -1.8(8) .
C25 C26 C27 C28 2.3(8) .
C26 C27 C28 C29 -1.9(8) .
C27 C28 C29 N3 0.9(8) .
C27 C28 C29 C30 176.6(5) .
N3 C29 C30 O3 -11.9(5) .
C28 C29 C30 O3 172.3(4) .
N3 C29 C30 C31 -130.5(4) .
C28 C29 C30 C31 53.6(6) .
O3 C30 C31 C32 -63.6(6) .
C29 C30 C31 C32 54.3(6) .
O3 C30 C31 C36 113.2(5) .
C29 C30 C31 C36 -128.8(5) .
C36 C31 C32 C33 1.7(8) .
C30 C31 C32 C33 178.6(5) .
C31 C32 C33 C34 -0.9(9) .
C32 C33 C34 C35 -0.9(9) .
C33 C34 C35 C36 1.9(9) .
C34 C35 C36 C31 -1.1(9) .
C32 C31 C36 C35 -0.8(8) .
C30 C31 C36 C35 -177.7(5) .
C2 C1 N1 C5 -1.5(7) .
C2 C1 N1 Co1 -170.4(4) .
C4 C5 N1 C1 0.1(7) .
C6 C5 N1 C1 -177.2(4) .
C4 C5 N1 Co1 170.8(4) .
C6 C5 N1 Co1 -6.5(5) .
C14 C13 N2 C17 -0.3(7) .
C14 C13 N2 Co1 -177.7(4) .
C16 C17 N2 C13 0.2(7) .
C18 C17 N2 C13 -175.6(4) .
C16 C17 N2 Co1 177.9(3) .
C18 C17 N2 Co1 2.1(5) .
C28 C29 N3 C25 -0.4(7) .
C30 C29 N3 C25 -176.3(4) .
C28 C29 N3 Co1 172.2(4) .
C30 C29 N3 Co1 -3.7(5) .
C26 C25 N3 C29 0.9(7) .
C26 C25 N3 Co1 -170.5(4) .
C5 C6 O1 Co1 19.2(4) .
C7 C6 O1 Co1 144.4(3) .
C5 C6 O1 Co2 110.5(3) .
C7 C6 O1 Co2 -124.3(3) .
C19 C18 O2 Co1 147.5(3) .
C17 C18 O2 Co1 22.6(4) .
C19 C18 O2 Co2 -118.3(3) .
C17 C18 O2 Co2 116.8(3) .
C31 C30 O3 Co1 145.6(3) .
C29 C30 O3 Co1 23.1(4) .
C31 C30 O3 Co2 -124.4(3) .
C29 C30 O3 Co2 113.1(3) .
O11 C37 O4 Co4 -29.6(6) .
C38 C37 O4 Co4 149.1(4) .
O11 C37 O4 Co3 162.0(3) .
C38 C37 O4 Co3 -19.4(7) .
O12 C39 O5 Co4 14.8(6) .
C40 C39 O5 Co4 -164.3(4) .
O12 C39 O5 Co3 177.5(3) .
C40 C39 O5 Co3 -1.6(7) .
O7 C41 O6 Co3 0.5(7) .
C42 C41 O6 Co3 -179.3(4) .
O6 C41 O7 Co4 8.2(7) .
C42 C41 O7 Co4 -172.1(4) .
O13 C43 O8 Co4 -22.8(6) .
C44 C43 O8 Co4 157.0(4) .
C30 O3 Co1 O1 153.8(3) .
Co2 O3 Co1 O1 44.37(10) .
C30 O3 Co1 O2 67.3(3) .
Co2 O3 Co1 O2 -42.07(11) .
C30 O3 Co1 N1 -120.2(3) .
Co2 O3 Co1 N1 130.41(14) .
C30 O3 Co1 N2 76.0(14) .
Co2 O3 Co1 N2 -33.4(13) .
C30 O3 Co1 N3 -21.4(3) .
Co2 O3 Co1 N3 -130.76(13) .
C30 O3 Co1 Co2 109.4(3) .
C6 O1 Co1 O3 68.7(3) .
Co2 O1 Co1 O3 -45.57(11) .
C6 O1 Co1 O2 156.9(3) .
Co2 O1 Co1 O2 42.60(11) .
C6 O1 Co1 N1 -18.8(3) .
Co2 O1 Co1 N1 -133.09(13) .
C6 O1 Co1 N2 -117.8(3) .
Co2 O1 Co1 N2 127.95(13) .
C6 O1 Co1 N3 97.4(8) .
Co2 O1 Co1 N3 -16.9(8) .
C6 O1 Co1 Co2 114.3(3) .
C18 O2 Co1 O3 161.0(3) .
Co2 O2 Co1 O3 44.28(12) .
C18 O2 Co1 O1 73.0(3) .
Co2 O2 Co1 O1 -43.68(11) .
C18 O2 Co1 N1 102.3(10) .
Co2 O2 Co1 N1 -14.4(10) .
C18 O2 Co1 N2 -18.0(3) .
Co2 O2 Co1 N2 -134.72(14) .
C18 O2 Co1 N3 -115.7(3) .
Co2 O2 Co1 N3 127.61(13) .
C18 O2 Co1 Co2 116.7(3) .
C1 N1 Co1 O3 95.7(4) .
C5 N1 Co1 O3 -73.9(3) .
C1 N1 Co1 O1 -176.2(4) .
C5 N1 Co1 O1 14.1(3) .
C1 N1 Co1 O2 154.4(8) .
C5 N1 Co1 O2 -15.2(11) .
C1 N1 Co1 N2 -86.1(4) .
C5 N1 Co1 N2 104.2(3) .
C1 N1 Co1 N3 12.9(4) .
C5 N1 Co1 N3 -156.7(3) .
C1 N1 Co1 Co2 141.5(4) .
C5 N1 Co1 Co2 -28.2(4) .
C13 N2 Co1 O3 177.4(11) .
C17 N2 Co1 O3 0.0(15) .
C13 N2 Co1 O1 99.8(4) .
C17 N2 Co1 O1 -77.7(3) .
C13 N2 Co1 O2 -173.9(4) .
C17 N2 Co1 O2 8.6(3) .
C13 N2 Co1 N1 13.8(4) .
C17 N2 Co1 N1 -163.7(3) .
C13 N2 Co1 N3 -86.1(4) .
C17 N2 Co1 N3 96.5(3) .
C13 N2 Co1 Co2 146.3(4) .
C17 N2 Co1 Co2 -31.2(3) .
C29 N3 Co1 O3 13.0(3) .
C25 N3 Co1 O3 -175.1(4) .
C29 N3 Co1 O1 -15.9(10) .
C25 N3 Co1 O1 156.0(7) .
C29 N3 Co1 O2 -75.2(3) .
C25 N3 Co1 O2 96.7(4) .
C29 N3 Co1 N1 99.3(3) .
C25 N3 Co1 N1 -88.8(4) .
C29 N3 Co1 N2 -160.4(3) .
C25 N3 Co1 N2 11.5(4) .
C29 N3 Co1 Co2 -31.0(3) .
C25 N3 Co1 Co2 140.9(4) .
C18 O2 Co2 O2 27(55) 2_766
Co1 O2 Co2 O2 140(55) 2_766
C18 O2 Co2 O1 -73.4(3) .
Co1 O2 Co2 O1 39.24(11) .
C18 O2 Co2 O1 106.5(3) 2_766
Co1 O2 Co2 O1 -140.76(11) 2_766
C18 O2 Co2 O3 -151.2(3) .
Co1 O2 Co2 O3 -38.46(10) .
C18 O2 Co2 O3 28.9(3) 2_766
Co1 O2 Co2 O3 141.54(10) 2_766
C18 O2 Co2 Co1 -112.7(3) .
C18 O2 Co2 Co1 67.3(3) 2_766
Co1 O2 Co2 Co1 180.0 2_766
C6 O1 Co2 O2 -150.0(3) .
Co1 O1 Co2 O2 -39.42(11) .
C6 O1 Co2 O2 30.0(3) 2_766
Co1 O1 Co2 O2 140.58(11) 2_766
C6 O1 Co2 O1 76(20) 2_766
Co1 O1 Co2 O1 -173(20) 2_766
C6 O1 Co2 O3 -70.9(3) .
Co1 O1 Co2 O3 39.74(10) .
C6 O1 Co2 O3 109.1(3) 2_766
Co1 O1 Co2 O3 -140.26(10) 2_766
C6 O1 Co2 Co1 -110.6(3) .
C6 O1 Co2 Co1 69.4(3) 2_766
Co1 O1 Co2 Co1 179.999(2) 2_766
C30 O3 Co2 O2 -75.9(2) .
Co1 O3 Co2 O2 39.01(10) .
C30 O3 Co2 O2 104.1(2) 2_766
Co1 O3 Co2 O2 -140.99(10) 2_766
C30 O3 Co2 O1 -155.0(3) .
Co1 O3 Co2 O1 -40.15(10) .
C30 O3 Co2 O1 25.0(3) 2_766
Co1 O3 Co2 O1 139.86(10) 2_766
C30 O3 Co2 O3 -18(5) 2_766
Co1 O3 Co2 O3 97(5) 2_766
C30 O3 Co2 Co1 -114.9(3) .
C30 O3 Co2 Co1 65.1(3) 2_766
Co1 O3 Co2 Co1 180.001(2) 2_766
O3 Co1 Co2 O2 -121.03(16) .
O1 Co1 Co2 O2 120.18(16) .
N1 Co1 Co2 O2 177.49(18) .
N2 Co1 Co2 O2 54.77(18) .
N3 Co1 Co2 O2 -63.11(17) .
O3 Co1 Co2 O2 58.97(16) 2_766
O1 Co1 Co2 O2 -59.82(16) 2_766
O2 Co1 Co2 O2 180.000(1) 2_766
N1 Co1 Co2 O2 -2.51(18) 2_766
N2 Co1 Co2 O2 -125.23(18) 2_766
N3 Co1 Co2 O2 116.89(17) 2_766
O3 Co1 Co2 O1 118.79(15) .
O2 Co1 Co2 O1 -120.18(16) .
N1 Co1 Co2 O1 57.30(17) .
N2 Co1 Co2 O1 -65.42(17) .
N3 Co1 Co2 O1 176.70(17) .
O3 Co1 Co2 O1 -61.21(15) 2_766
O1 Co1 Co2 O1 180.000(2) 2_766
O2 Co1 Co2 O1 59.82(16) 2_766
N1 Co1 Co2 O1 -122.70(17) 2_766
N2 Co1 Co2 O1 114.58(17) 2_766
N3 Co1 Co2 O1 -3.30(17) 2_766
O1 Co1 Co2 O3 -118.79(15) .
O2 Co1 Co2 O3 121.03(16) .
N1 Co1 Co2 O3 -61.49(17) .
N2 Co1 Co2 O3 175.79(17) .
N3 Co1 Co2 O3 57.91(16) .
O3 Co1 Co2 O3 180.002(2) 2_766
O1 Co1 Co2 O3 61.21(15) 2_766
O2 Co1 Co2 O3 -58.97(16) 2_766
N1 Co1 Co2 O3 118.51(17) 2_766
N2 Co1 Co2 O3 -4.21(17) 2_766
N3 Co1 Co2 O3 -122.09(16) 2_766
O3 Co1 Co2 Co1 27(12) 2_766
O1 Co1 Co2 Co1 -92(12) 2_766
O2 Co1 Co2 Co1 148(12) 2_766
N1 Co1 Co2 Co1 -35(12) 2_766
N2 Co1 Co2 Co1 -157(12) 2_766
N3 Co1 Co2 Co1 85(12) 2_766
C41 O6 Co3 O6 -22(23) 2_777
C41 O6 Co3 O4 -42.6(4) .
C41 O6 Co3 O4 137.4(4) 2_777
C41 O6 Co3 O5 34.3(4) .
C41 O6 Co3 O5 -145.7(4) 2_777
C37 O4 Co3 O6 58.8(4) 2_777
Co4 O4 Co3 O6 -111.34(13) 2_777
C37 O4 Co3 O6 -121.2(4) .
Co4 O4 Co3 O6 68.66(13) .
C37 O4 Co3 O4 178(14) 2_777
Co4 O4 Co3 O4 8(14) 2_777
C37 O4 Co3 O5 147.0(4) .
Co4 O4 Co3 O5 -23.14(11) .
C37 O4 Co3 O5 -33.0(4) 2_777
Co4 O4 Co3 O5 156.86(11) 2_777
C39 O5 Co3 O6 -52.1(4) 2_777
Co4 O5 Co3 O6 113.77(12) 2_777
C39 O5 Co3 O6 127.9(4) .
Co4 O5 Co3 O6 -66.23(12) .
C39 O5 Co3 O4 -143.6(4) .
Co4 O5 Co3 O4 22.34(11) .
C39 O5 Co3 O4 36.5(4) 2_777
Co4 O5 Co3 O4 -157.66(11) 2_777
C39 O5 Co3 O5 -132(61) 2_777
Co4 O5 Co3 O5 34(61) 2_777
C41 O7 Co4 O10 -139.9(4) .
C41 O7 Co4 O4 29.0(4) .
C41 O7 Co4 O8 150.4(16) .
C41 O7 Co4 O9 123.7(4) .
C41 O7 Co4 O5 -48.7(4) .
C37 O4 Co4 O7 122.4(3) .
Co3 O4 Co4 O7 -65.64(13) .
C37 O4 Co4 O10 -128.7(6) .
Co3 O4 Co4 O10 43.3(6) .
C37 O4 Co4 O8 -54.1(3) .
Co3 O4 Co4 O8 117.88(13) .
C37 O4 Co4 O9 33.4(3) .
Co3 O4 Co4 O9 -154.68(13) .
C37 O4 Co4 O5 -148.6(3) .
Co3 O4 Co4 O5 23.35(11) .
C43 O8 Co4 O7 7.8(19) .
C43 O8 Co4 O10 -62.0(4) .
C43 O8 Co4 O4 129.3(4) .
C43 O8 Co4 O9 34.5(4) .
C43 O8 Co4 O5 -153.0(4) .
C39 O5 Co4 O7 -121.5(3) .
Co3 O5 Co4 O7 70.33(12) .
C39 O5 Co4 O10 -30.2(3) .
Co3 O5 Co4 O10 161.58(13) .
C39 O5 Co4 O4 145.8(3) .
Co3 O5 Co4 O4 -22.40(11) .
C39 O5 Co4 O8 57.2(3) .
Co3 O5 Co4 O8 -111.02(12) .
C39 O5 Co4 O9 160.5(8) .
Co3 O5 Co4 O9 -7.6(10) .
